data_1545031
loop_
_publ_author_name
'Modi, Anju'
'Ali, Wajid'
'Patel, Bhisma K.'

_publ_section_title
;
 Organocatalytic Regioselective Concomitant Thiocyanation and Acylation of
 Oxiranes Using Aroyl Isothiocyanates.
;
_journal_name_full 'Organic letters'
_journal_paper_doi 10.1021/acs.orglett.6b03430
_journal_year 2017
_chemical_formula_sum 'C17 H15 N O2 S'
_chemical_formula_weight 297.36
_chemical_name_systematic
; 
 ? 
;
_space_group_IT_number 14
_symmetry_cell_setting monoclinic
_symmetry_space_group_name_Hall '-P 2yn'
_symmetry_space_group_name_H-M 'P 1 21/n 1'
_atom_sites_solution_hydrogens geom
_atom_sites_solution_primary direct
_atom_sites_solution_secondary difmap
_audit_creation_method SHELXL-97
_cell_angle_alpha 90.00
_cell_angle_beta 98.3640(10)
_cell_angle_gamma 90.00
_cell_formula_units_Z 4
_cell_length_a 8.2271(2)
_cell_length_b 10.0704(2)
_cell_length_c 19.1028(5)
_cell_measurement_reflns_used 3898
_cell_measurement_temperature 296(2)
_cell_measurement_theta_max 28.34
_cell_measurement_theta_min 2.16
_cell_volume 1565.84(6)
_computing_structure_refinement 'SHELXL-97 (Sheldrick, 1997)'
_computing_structure_solution 'SHELXS-97 (Sheldrick, 1990)'
_diffrn_ambient_temperature 296(2)
_diffrn_measured_fraction_theta_full 0.998
_diffrn_measured_fraction_theta_max 0.998
_diffrn_measurement_device_type 'CCD are detector'
_diffrn_measurement_method 'phi and omega scans'
_diffrn_radiation_monochromator graphite
_diffrn_radiation_source 'fine-focus sealed tube'
_diffrn_radiation_type MoK\a
_diffrn_radiation_wavelength 0.71073
_diffrn_reflns_av_R_equivalents 0.0272
_diffrn_reflns_av_sigmaI/netI 0.0169
_diffrn_reflns_limit_h_max 10
_diffrn_reflns_limit_h_min -10
_diffrn_reflns_limit_k_max 13
_diffrn_reflns_limit_k_min -11
_diffrn_reflns_limit_l_max 22
_diffrn_reflns_limit_l_min -25
_diffrn_reflns_number 26790
_diffrn_reflns_theta_full 28.34
_diffrn_reflns_theta_max 28.34
_diffrn_reflns_theta_min 2.16
_exptl_absorpt_coefficient_mu 0.209
_exptl_absorpt_correction_T_max 0.974
_exptl_absorpt_correction_T_min 0.940
_exptl_absorpt_correction_type multi-scan
_exptl_absorpt_process_details multi-scan
_exptl_crystal_colour white
_exptl_crystal_density_diffrn 1.261
_exptl_crystal_density_method 'not measured'
_exptl_crystal_description block
_exptl_crystal_F_000 625
_exptl_crystal_size_max 0.36
_exptl_crystal_size_mid 0.24
_exptl_crystal_size_min 0.12
_refine_diff_density_max 0.735
_refine_diff_density_min -0.458
_refine_diff_density_rms 0.069
_refine_ls_extinction_method none
_refine_ls_goodness_of_fit_ref 1.060
_refine_ls_hydrogen_treatment mixed
_refine_ls_matrix_type full
_refine_ls_number_parameters 191
_refine_ls_number_reflns 3898
_refine_ls_number_restraints 0
_refine_ls_restrained_S_all 1.060
_refine_ls_R_factor_all 0.0695
_refine_ls_R_factor_gt 0.0568
_refine_ls_shift/su_max 0.024
_refine_ls_shift/su_mean 0.000
_refine_ls_structure_factor_coef Fsqd
_refine_ls_weighting_details 'calc w=1/[\s^2^(Fo^2^)+(0.0907P)^2^+0.4700P] where P=(Fo^2^+2Fc^2^)/3'
_refine_ls_weighting_scheme calc
_refine_ls_wR_factor_gt 0.1609
_refine_ls_wR_factor_ref 0.1722
_reflns_number_gt 3035
_reflns_number_total 3898
_reflns_threshold_expression >2sigma(I)
_cod_data_source_file ol6b03430_si_003.cif
_cod_data_source_block AM-epo-2a
_cod_depositor_comments
;
The following automatic conversions were performed:

'_symmetry_cell_setting' value 'Monoclinic' changed to 'monoclinic'
according to
/usr/data/users/saulius/crontab/automatic-downloads/rss-feeds/ACS/lib/dictionaries/cif_core.dic
dictionary named 'cif_core.dic' version 2.4.2 from 2011-04-26.

Automatic conversion script
Id: cif_fix_values 4268 2015-11-12 08:31:59Z antanas 
;
_cod_original_sg_symbol_H-M 'P 21/n'
_cod_database_code 1545031

loop_
_symmetry_equiv_pos_as_xyz
'x, y, z'
'-x+1/2, y+1/2, -z+1/2'
'-x, -y, -z'
'x-1/2, -y-1/2, z-1/2'

loop_
_atom_site_label
_atom_site_type_symbol
_atom_site_fract_x
_atom_site_fract_y
_atom_site_fract_z
_atom_site_U_iso_or_equiv
_atom_site_adp_type
_atom_site_occupancy
_atom_site_symmetry_multiplicity
_atom_site_calc_flag
_atom_site_refinement_flags
S1 S 0.82161(7) 0.44160(6) 0.05033(4) 0.0699(2) Uani 1 1 d .
C1 C 0.8692(2) 0.26351(18) -0.04581(10) 0.0465(4) Uani 1 1 d .
C10 C 0.3414(2) 0.15946(19) 0.13824(9) 0.0463(4) Uani 1 1 d .
C7 C 0.7379(2) 0.29628(19) -0.00074(10) 0.0491(4) Uani 1 1 d .
H7 H 0.6385 0.3236 -0.0320 0.059 Uiso 1 1 calc R
C16 C 0.6633(2) 0.49622(19) 0.08826(12) 0.0565(5) Uani 1 1 d .
C14 C 0.1687(3) 0.3266(2) 0.17737(11) 0.0569(5) Uani 1 1 d .
H14 H 0.1425 0.4159 0.1813 0.068 Uiso 1 1 calc R
C15 C 0.3014(2) 0.29159(19) 0.14468(11) 0.0532(4) Uani 1 1 d .
H15 H 0.3639 0.3571 0.1270 0.064 Uiso 1 1 calc R
C9 C 0.4833(2) 0.11518(19) 0.10418(10) 0.0522(4) Uani 1 1 d .
C8 C 0.6966(3) 0.1800(2) 0.04191(12) 0.0581(5) Uani 1 1 d .
H8A H 0.6692 0.1038 0.0114 0.070 Uiso 1 1 calc R
H8B H 0.7897 0.1569 0.0770 0.070 Uiso 1 1 calc R
C11 C 0.2465(3) 0.0633(2) 0.16498(11) 0.0563(5) Uani 1 1 d .
H11 H 0.2719 -0.0261 0.1607 0.068 Uiso 1 1 calc R
C13 C 0.0736(2) 0.2313(2) 0.20450(10) 0.0544(5) Uani 1 1 d .
C12 C 0.1149(3) 0.0995(2) 0.19778(11) 0.0590(5) Uani 1 1 d .
H12 H 0.0527 0.0340 0.2157 0.071 Uiso 1 1 calc R
C2 C 0.8448(3) 0.2998(2) -0.11642(11) 0.0550(5) Uani 1 1 d .
H2 H 0.7482 0.3422 -0.1357 0.066 Uiso 1 1 calc R
C6 C 1.0140(2) 0.2014(2) -0.01729(11) 0.0580(5) Uani 1 1 d .
H6 H 1.0311 0.1775 0.0302 0.070 Uiso 1 1 calc R
C4 C 1.1078(3) 0.2101(2) -0.12975(13) 0.0672(6) Uani 1 1 d .
H4 H 1.1876 0.1916 -0.1582 0.081 Uiso 1 1 calc R
C3 C 0.9641(3) 0.2729(2) -0.15820(12) 0.0663(6) Uani 1 1 d .
H3 H 0.9478 0.2972 -0.2057 0.080 Uiso 1 1 calc R
C5 C 1.1331(3) 0.1748(2) -0.05949(14) 0.0668(6) Uani 1 1 d .
H5 H 1.2303 0.1331 -0.0404 0.080 Uiso 1 1 calc R
O1 O 0.55769(18) 0.21636(14) 0.07632(8) 0.0591(4) Uani 1 1 d .
O2 O 0.5271(2) 0.00230(17) 0.10033(11) 0.0828(6) Uani 1 1 d .
C17 C -0.0711(3) 0.2707(3) 0.24041(14) 0.0747(7) Uani 1 1 d .
H17A H -0.0321 0.3069 0.2863 0.112 Uiso 1 1 calc R
H17B H -0.1378 0.1940 0.2455 0.112 Uiso 1 1 calc R
H17C H -0.1354 0.3363 0.2123 0.112 Uiso 1 1 calc R
N1 N 0.5624(3) 0.5420(2) 0.11533(14) 0.0834(7) Uani 1 1 d .

loop_
_atom_site_aniso_label
_atom_site_aniso_U_11
_atom_site_aniso_U_22
_atom_site_aniso_U_33
_atom_site_aniso_U_23
_atom_site_aniso_U_13
_atom_site_aniso_U_12
S1 0.0601(3) 0.0576(3) 0.0995(5) -0.0243(3) 0.0362(3) -0.0114(2)
C1 0.0475(9) 0.0432(9) 0.0520(9) -0.0037(7) 0.0181(7) -0.0027(7)
C10 0.0478(9) 0.0475(9) 0.0458(9) -0.0020(7) 0.0139(7) -0.0048(7)
C7 0.0470(9) 0.0496(10) 0.0538(10) -0.0038(8) 0.0173(8) -0.0001(7)
C16 0.0542(10) 0.0441(10) 0.0733(12) -0.0101(9) 0.0159(9) -0.0002(8)
C14 0.0619(11) 0.0503(10) 0.0624(11) 0.0010(9) 0.0227(9) 0.0038(9)
C15 0.0580(10) 0.0469(10) 0.0588(11) 0.0013(8) 0.0220(9) -0.0057(8)
C9 0.0555(10) 0.0479(10) 0.0567(10) -0.0032(8) 0.0198(8) -0.0045(8)
C8 0.0576(11) 0.0516(11) 0.0711(12) -0.0044(9) 0.0300(9) -0.0003(9)
C11 0.0619(11) 0.0456(10) 0.0653(12) 0.0007(8) 0.0223(9) -0.0051(8)
C13 0.0517(10) 0.0664(12) 0.0476(9) 0.0016(8) 0.0159(8) 0.0003(9)
C12 0.0608(11) 0.0584(11) 0.0625(11) 0.0061(9) 0.0246(9) -0.0108(9)
C2 0.0596(11) 0.0535(10) 0.0537(10) 0.0021(8) 0.0146(8) -0.0032(9)
C6 0.0524(10) 0.0686(13) 0.0552(11) 0.0032(9) 0.0148(8) 0.0067(9)
C4 0.0715(13) 0.0628(13) 0.0771(14) -0.0149(11) 0.0442(12) -0.0106(11)
C3 0.0812(15) 0.0698(13) 0.0527(11) -0.0020(10) 0.0266(10) -0.0118(12)
C5 0.0542(11) 0.0656(13) 0.0849(15) -0.0029(11) 0.0249(10) 0.0081(10)
O1 0.0621(8) 0.0480(7) 0.0757(9) -0.0062(6) 0.0385(7) -0.0061(6)
O2 0.0892(12) 0.0536(9) 0.1187(15) 0.0064(9) 0.0593(11) 0.0084(8)
C17 0.0676(13) 0.0900(18) 0.0739(14) 0.0044(13) 0.0353(11) 0.0075(12)
N1 0.0728(12) 0.0623(12) 0.1226(18) -0.0261(12) 0.0399(12) -0.0018(10)

loop_
_atom_type_symbol
_atom_type_description
_atom_type_scat_dispersion_real
_atom_type_scat_dispersion_imag
_atom_type_scat_source
C C 0.0033 0.0016 'International Tables Vol C Tables 4.2.6.8 and 6.1.1.4'
H H 0.0000 0.0000 'International Tables Vol C Tables 4.2.6.8 and 6.1.1.4'
N N 0.0061 0.0033 'International Tables Vol C Tables 4.2.6.8 and 6.1.1.4'
O O 0.0106 0.0060 'International Tables Vol C Tables 4.2.6.8 and 6.1.1.4'
S S 0.1246 0.1234 'International Tables Vol C Tables 4.2.6.8 and 6.1.1.4'

loop_
_geom_angle_atom_site_label_1
_geom_angle_atom_site_label_2
_geom_angle_atom_site_label_3
_geom_angle
C16 S1 C7 103.71(9)
C2 C1 C6 119.81(17)
C2 C1 C7 118.88(17)
C6 C1 C7 121.28(17)
C15 C10 C11 119.07(17)
C15 C10 C9 122.77(16)
C11 C10 C9 118.16(18)
C8 C7 C1 112.19(16)
C8 C7 S1 115.64(14)
C1 C7 S1 103.46(12)
N1 C16 S1 174.8(2)
C15 C14 C13 121.3(2)
C14 C15 C10 120.08(18)
O2 C9 O1 122.61(18)
O2 C9 C10 125.07(18)
O1 C9 C10 112.32(16)
O1 C8 C7 107.88(16)
C12 C11 C10 120.31(19)
C12 C13 C14 118.13(18)
C12 C13 C17 121.0(2)
C14 C13 C17 120.8(2)
C11 C12 C13 121.15(18)
C3 C2 C1 119.9(2)
C5 C6 C1 120.0(2)
C5 C4 C3 120.16(19)
C2 C3 C4 120.2(2)
C4 C5 C6 120.0(2)
C9 O1 C8 115.16(15)

loop_
_geom_bond_atom_site_label_1
_geom_bond_atom_site_label_2
_geom_bond_distance
S1 C16 1.673(2)
S1 C7 1.836(2)
C1 C2 1.384(3)
C1 C6 1.385(3)
C1 C7 1.512(2)
C10 C15 1.380(3)
C10 C11 1.387(3)
C10 C9 1.485(2)
C7 C8 1.494(3)
C16 N1 1.138(3)
C14 C15 1.380(3)
C14 C13 1.386(3)
C9 O2 1.198(2)
C9 O1 1.338(2)
C8 O1 1.446(2)
C11 C12 1.377(3)
C13 C12 1.381(3)
C13 C17 1.511(3)
C2 C3 1.379(3)
C6 C5 1.382(3)
C4 C5 1.374(3)
C4 C3 1.380(4)
